data_7241977
loop_
_publ_author_name
'Pandolfi, Lorenzo'
'Giunchi, Andrea'
'Salzillo, Tommaso'
'Brillante, Aldo'
'Della Valle, Raffaele G.'
'Venuti, Elisabetta'
'Grepioni, Fabrizia'
'D'Agostino, Simone'

_publ_section_title
;
 The impact of solid solution composition on kinetics and mechanism of [2
 + 2] photodimerization of cinnamic acid derivatives
;
_journal_issue 6
_journal_name_full CrystEngComm
_journal_page_first 1352
_journal_page_last 1359
_journal_paper_doi 10.1039/D0CE01718C
_journal_volume 23
_journal_year 2021
_chemical_formula_moiety '0.5(Br Cl), C9 H10 N O2'
_chemical_formula_sum 'C9 H10 Br0.5 Cl0.5 N O2'
_chemical_formula_weight 221.86
_space_group_crystal_system monoclinic
_space_group_IT_number 14
_space_group_name_Hall '-P 2ybc'
_space_group_name_H-M_alt 'P 1 21/c 1'
_symmetry_Int_Tables_number 14
_atom_sites_solution_primary dual
_audit_creation_date 2020-02-21
_audit_creation_method
;
Olex2 1.2
(compiled 2018.05.29 svn.r3508 for OlexSys, GUI svn.r5506)
;
_audit_update_record
;
2020-10-16 deposited with the CCDC.	2020-12-23 downloaded from the CCDC.
;
_cell_angle_alpha 90
_cell_angle_beta 92.210(4)
_cell_angle_gamma 90
_cell_formula_units_Z 4
_cell_length_a 5.7177(2)
_cell_length_b 8.6998(4)
_cell_length_c 19.4040(9)
_cell_measurement_reflns_used 1305
_cell_measurement_temperature 300
_cell_measurement_theta_max 25.4490
_cell_measurement_theta_min 4.0560
_cell_volume 964.49(7)
_computing_molecular_graphics 'Olex2 (Dolomanov et al., 2009)'
_computing_publication_material 'Olex2 (Dolomanov et al., 2009)'
_computing_structure_refinement 'olex2.refine (Bourhis et al., 2015)'
_computing_structure_solution 'ShelXT (Sheldrick, 2015)'
_diffrn_ambient_temperature 300
_diffrn_detector 'CCD plate'
_diffrn_detector_area_resol_mean 16.1340
_diffrn_detector_type Sapphire3
_diffrn_measured_fraction_theta_full 0.9982
_diffrn_measured_fraction_theta_max 0.8363
_diffrn_measurement_device 'four-circle diffractometer'
_diffrn_measurement_device_type 'Xcalibur, Sapphire3'
_diffrn_radiation_monochromator graphite
_diffrn_radiation_probe x-ray
_diffrn_radiation_type 'Mo K\a'
_diffrn_radiation_wavelength 0.71073
_diffrn_reflns_av_R_equivalents 0.0250
_diffrn_reflns_av_unetI/netI 0.0520
_diffrn_reflns_limit_h_max 7
_diffrn_reflns_limit_h_min -7
_diffrn_reflns_limit_k_max 9
_diffrn_reflns_limit_k_min -11
_diffrn_reflns_limit_l_max 26
_diffrn_reflns_limit_l_min -25
_diffrn_reflns_number 3954
_diffrn_reflns_theta_full 25.0000
_diffrn_reflns_theta_max 29.22
_diffrn_reflns_theta_min 3.57
_diffrn_source 'fine-focus sealed X-ray tube'
_diffrn_source_type 'Enhance (Mo) X-ray Source'
_exptl_absorpt_coefficient_mu 2.295
_exptl_absorpt_correction_T_max 1.00000
_exptl_absorpt_correction_T_min 0.97593
_exptl_absorpt_correction_type multi-scan
_exptl_absorpt_process_details
;
CrysAlisPro 1.171.38.46 (Rigaku Oxford Diffraction, 2015)
Empirical absorption correction using spherical harmonics,
 implemented in SCALE3 ABSPACK scaling algorithm.
;
_exptl_crystal_colour 'clear light yellow'
_exptl_crystal_colour_lustre clear
_exptl_crystal_colour_modifier light
_exptl_crystal_colour_primary yellow
_exptl_crystal_density_diffrn 1.5278
_exptl_crystal_description block
_exptl_crystal_F_000 451.9386
_exptl_crystal_recrystallization_method 'slow evaporation of a water solution'
_exptl_crystal_size_max 0.08
_exptl_crystal_size_mid 0.05
_exptl_crystal_size_min 0.03
_refine_diff_density_max 0.6237
_refine_diff_density_min -0.4609
_refine_diff_density_rms 0.1219
_refine_ls_d_res_high 0.7280
_refine_ls_d_res_low 5.7134
_refine_ls_goodness_of_fit_ref 1.0283
_refine_ls_hydrogen_treatment constr
_refine_ls_matrix_type full
_refine_ls_number_constraints 18
_refine_ls_number_parameters 123
_refine_ls_number_reflns 2187
_refine_ls_number_restraints 0
_refine_ls_restrained_S_all 1.0283
_refine_ls_R_factor_all 0.0854
_refine_ls_R_factor_gt 0.0552
_refine_ls_shift/su_max 0.0000
_refine_ls_shift/su_mean 0.0000
_refine_ls_structure_factor_coef Fsqd
_refine_ls_weighting_details 'w=1/[\s^2^(Fo^2^)+(0.0459P)^2^+0.4866P] where P=(Fo^2^+2Fc^2^)/3'
_refine_ls_weighting_scheme calc
_refine_ls_wR_factor_gt 0.1095
_refine_ls_wR_factor_ref 0.1220
_reflns_Friedel_coverage 0.0
_reflns_limit_h_max 7
_reflns_limit_h_min -7
_reflns_limit_k_max 11
_reflns_limit_k_min 0
_reflns_limit_l_max 26
_reflns_limit_l_min 0
_reflns_number_gt 1530
_reflns_number_total 2187
_reflns_threshold_expression I>=2u(I)
_cod_data_source_file d0ce01718c2.cif
_cod_data_source_block '[1H]Br05Cl05'
_cod_depositor_comments 'Adding full bibliography for 7241976--7241984.cif.'
_cod_database_code 7241977
_olex2_refinement_description
;
1. Fixed Uiso
 At 1.2 times of:
  All C(H) groups, All N(H,H,H) groups
 At 1.5 times of:
  All O(H) groups
2. Others
 Fixed Sof: Br1(0.5) Cl1(0.5)
 Fixed X: Br1(0.109449) Cl1(0.10409)
 Fixed Y: Br1(0.29206) Cl1(0.285509)
 Fixed Z: Br1(0.776369) Cl1(0.76274)
3.a Aromatic/amide H refined with riding coordinates:
 C7(H7), C3(H3), C2(H2a), C8(H8), C6(H6), C5(H5)
3.b Idealised Me refined as rotating group:
 N1(H1a,H1b,H1c)
3.c Idealised tetrahedral OH refined as rotating group:
 O2(H2)
;
_olex2_exptl_crystal_mounting_method 'foblin oil'
_olex2_submission_special_instructions 'No special instructions were received'

loop_
_space_group_symop_id
_space_group_symop_operation_xyz
1 x,y,z
2 -x,y+1/2,-z+1/2
3 -x,-y,-z
4 x,-y-1/2,z-1/2

loop_
_atom_site_label
_atom_site_type_symbol
_atom_site_fract_x
_atom_site_fract_y
_atom_site_fract_z
_atom_site_U_iso_or_equiv
_atom_site_adp_type
_atom_site_occupancy
_atom_site_refinement_flags_posn
Br1 Br 0.109449 0.292060 0.776369 0.0522(4) Uani 0.500000 .
O2 O 0.1081(4) 0.4555(3) 0.62663(12) 0.0596(7) Uani 1.000000 .
H2 H 0.108(5) 0.421(4) 0.6660(7) 0.0894(11) Uiso 1.000000 GR
O1 O 0.4097(5) 0.5904(4) 0.66982(13) 0.0723(9) Uani 1.000000 .
N1 N 0.6173(4) 1.0368(4) 0.28847(13) 0.0512(8) Uani 1.000000 .
H1a H 0.601(4) 0.9757(6) 0.25182(15) 0.0614(10) Uiso 1.000000 GR
H1b H 0.510(2) 1.1107(16) 0.2858(6) 0.0614(10) Uiso 1.000000 GR
H1c H 0.7593(15) 1.079(2) 0.2896(5) 0.0614(10) Uiso 1.000000 GR
C1 C 0.5880(5) 0.9470(4) 0.35110(15) 0.0374(8) Uani 1.000000 .
C4 C 0.5167(5) 0.7847(4) 0.47135(17) 0.0400(8) Uani 1.000000 .
C7 C 0.4777(6) 0.7087(4) 0.53712(17) 0.0461(9) Uani 1.000000 .
H7 H 0.5931(6) 0.7218(4) 0.57172(17) 0.0553(10) Uiso 1.000000 R
C3 C 0.7166(5) 0.8727(4) 0.46355(17) 0.0440(8) Uani 1.000000 .
H3 H 0.8279(5) 0.8775(4) 0.49973(17) 0.0528(10) Uiso 1.000000 R
C2 C 0.7551(5) 0.9530(4) 0.40386(17) 0.0444(8) Uani 1.000000 .
H2a H 0.8912(5) 1.0100(4) 0.39937(17) 0.0532(10) Uiso 1.000000 R
C9 C 0.2803(6) 0.5557(5) 0.62188(19) 0.0496(9) Uani 1.000000 .
C8 C 0.2961(6) 0.6234(4) 0.55263(17) 0.0467(9) Uani 1.000000 .
H8 H 0.1771(6) 0.6059(4) 0.51954(17) 0.0560(10) Uiso 1.000000 R
C6 C 0.3892(5) 0.8593(4) 0.35643(17) 0.0458(9) Uani 1.000000 .
H6 H 0.2791(5) 0.8547(4) 0.31994(17) 0.0550(10) Uiso 1.000000 R
C5 C 0.3545(6) 0.7786(5) 0.41600(18) 0.0466(9) Uani 1.000000 .
H5 H 0.2206(6) 0.7188(5) 0.41942(18) 0.0560(10) Uiso 1.000000 R
Cl1 Cl 0.104090 0.285509 0.762740 0.0450(7) Uani 0.500000 .

loop_
_atom_site_aniso_label
_atom_site_aniso_U_11
_atom_site_aniso_U_22
_atom_site_aniso_U_33
_atom_site_aniso_U_12
_atom_site_aniso_U_13
_atom_site_aniso_U_23
Br1 0.0456(7) 0.0565(9) 0.0547(5) 0.0064(6) 0.0025(4) -0.0021(5)
O2 0.0645(15) 0.0650(19) 0.0490(14) -0.0221(14) -0.0007(13) -0.0028(15)
O1 0.0689(17) 0.096(3) 0.0508(15) -0.0317(17) -0.0144(14) 0.0104(17)
N1 0.0420(15) 0.064(2) 0.0472(17) -0.0049(15) -0.0017(13) -0.0007(16)
C1 0.0375(16) 0.041(2) 0.0331(16) 0.0006(14) 0.0003(13) -0.0072(16)
C4 0.0388(17) 0.0412(19) 0.0400(18) 0.0028(15) -0.0006(13) -0.0066(17)
C7 0.0449(18) 0.050(2) 0.0427(19) 0.0016(17) -0.0052(15) -0.0099(19)
C3 0.0398(17) 0.049(2) 0.0428(19) -0.0016(16) -0.0090(14) -0.0041(19)
C2 0.0326(16) 0.050(2) 0.050(2) -0.0062(15) -0.0022(14) -0.0083(19)
C9 0.0443(19) 0.053(2) 0.051(2) -0.0029(17) 0.0003(17) -0.005(2)
C8 0.0503(19) 0.048(2) 0.0412(19) -0.0033(17) -0.0061(15) -0.0035(18)
C6 0.0358(17) 0.057(2) 0.044(2) -0.0067(16) -0.0066(14) -0.0038(19)
C5 0.0373(17) 0.055(2) 0.047(2) -0.0125(16) -0.0023(14) -0.0040(19)
Cl1 0.0376(15) 0.055(2) 0.0420(10) 0.0054(14) -0.0007(8) -0.0051(11)

loop_
_atom_type_symbol
_atom_type_scat_dispersion_real
_atom_type_scat_dispersion_imag
_atom_type_scat_Cromer_Mann_a1
_atom_type_scat_Cromer_Mann_a2
_atom_type_scat_Cromer_Mann_a3
_atom_type_scat_Cromer_Mann_a4
_atom_type_scat_Cromer_Mann_b1
_atom_type_scat_Cromer_Mann_b2
_atom_type_scat_Cromer_Mann_b3
_atom_type_scat_Cromer_Mann_b4
_atom_type_scat_Cromer_Mann_c
_atom_type_scat_source
_atom_type_scat_dispersion_source
C 0.00347 0.00161 2.31000 1.02000 1.58860 0.86500 20.84390 10.20750 0.56870 51.65120 0.215599998832 'International Tables Volume C Table 6.1.1.4 (pp. 500-502)' 'Henke, Gullikson and Davis, At. Data and Nucl. Data Tables, 1993, 54, 2'
Cl 0.14873 0.16029 11.46040 7.19640 6.25560 1.64550 0.01040 1.16620 18.51940 47.77840 -9.55739974976 'International Tables Volume C Table 6.1.1.4 (pp. 500-502)' 'Henke, Gullikson and Davis, At. Data and Nucl. Data Tables, 1993, 54, 2'
H 0.00000 0.00000 0.49300 0.32291 0.14019 0.04081 10.51090 26.12570 3.14236 57.79970 0.0030380000826 'International Tables Volume C Table 6.1.1.4 (pp. 500-502)' 'Henke, Gullikson and Davis, At. Data and Nucl. Data Tables, 1993, 54, 2'
O 0.01158 0.00611 3.04850 2.28680 1.54630 0.86700 13.27710 5.70110 0.32390 32.90890 0.250800013542 'International Tables Volume C Table 6.1.1.4 (pp. 500-502)' 'Henke, Gullikson and Davis, At. Data and Nucl. Data Tables, 1993, 54, 2'
N 0.00653 0.00323 12.21260 3.13220 2.01250 1.16630 0.00570 9.89330 28.99750 0.58260 -11.5290002823 'International Tables Volume C Table 6.1.1.4 (pp. 500-502)' 'Henke, Gullikson and Davis, At. Data and Nucl. Data Tables, 1993, 54, 2'
Br -0.28346 2.55990 17.17890 5.23580 5.63770 3.98510 2.17230 16.57960 0.26090 41.43280 2.95569992065 'International Tables Volume C Table 6.1.1.4 (pp. 500-502)' 'Henke, Gullikson and Davis, At. Data and Nucl. Data Tables, 1993, 54, 2'

loop_
_geom_angle_atom_site_label_1
_geom_angle_atom_site_label_2
_geom_angle_atom_site_label_3
_geom_angle
_geom_angle_site_symmetry_1
_geom_angle_site_symmetry_3
_geom_angle_publ_flag
C9 O2 H2 109.5 . . ?
H1b N1 H1a 109.5 . . ?
H1c N1 H1a 109.5 . . ?
H1c N1 H1b 109.5 . . ?
C1 N1 H1a 109.5 . . ?
C1 N1 H1b 109.5 . . ?
C1 N1 H1c 109.5 . . ?
C2 C1 N1 120.0(3) . . ?
C6 C1 N1 118.8(3) . . ?
C6 C1 C2 121.2(3) . . ?
C3 C4 C7 119.9(3) . . ?
C5 C4 C7 122.4(3) . . ?
C5 C4 C3 117.6(3) . . ?
H7 C7 C4 116.53(18) . . ?
C8 C7 C4 126.9(3) . . ?
C8 C7 H7 116.5(2) . . ?
H3 C3 C4 119.00(19) . . ?
C2 C3 C4 122.0(3) . . ?
C2 C3 H3 119.00(18) . . ?
C3 C2 C1 118.6(3) . . ?
H2a C2 C1 120.7(2) . . ?
H2a C2 C3 120.72(18) . . ?
O1 C9 O2 123.3(3) . . ?
C8 C9 O2 113.5(3) . . ?
C8 C9 O1 123.2(3) . . ?
C9 C8 C7 120.6(3) . . ?
H8 C8 C7 119.7(2) . . ?
H8 C8 C9 119.70(19) . . ?
H6 C6 C1 120.22(19) . . ?
C5 C6 C1 119.6(3) . . ?
C5 C6 H6 120.22(18) . . ?
C6 C5 C4 121.1(3) . . ?
H5 C5 C4 119.5(2) . . ?
H5 C5 C6 119.47(18) . . ?

loop_
_geom_bond_atom_site_label_1
_geom_bond_atom_site_label_2
_geom_bond_distance
_geom_bond_site_symmetry_2
_geom_bond_publ_flag
Br1 Cl1 0.2711 . ?
O2 H2 0.8200 . ?
O2 C9 1.322(4) . ?
O1 C9 1.204(4) . ?
N1 H1a 0.8900 . ?
N1 H1b 0.8900 . ?
N1 H1c 0.8900 . ?
N1 C1 1.460(4) . ?
C1 C2 1.374(4) . ?
C1 C6 1.376(4) . ?
C4 C7 1.462(5) . ?
C4 C3 1.389(5) . ?
C4 C5 1.393(4) . ?
C7 H7 0.9300 . ?
C7 C8 1.320(5) . ?
C3 H3 0.9300 . ?
C3 C2 1.378(5) . ?
C2 H2a 0.9300 . ?
C9 C8 1.473(5) . ?
C8 H8 0.9300 . ?
C6 H6 0.9300 . ?
C6 C5 1.374(5) . ?
C5 H5 0.9300 . ?
